data_7037183
loop_
_publ_author_name
'Zhao, Yanxia'
'Liu, Yanyan'
'Li, Qian-Shu'
'Su, Ji-Hu'

_publ_section_title
;
 Synthesis and structures of mononuclear and dinuclear gallium complexes
 with \a-diimine ligands: reduction of the metal or ligand?
;
_journal_issue 1
_journal_name_full 'Dalton transactions (Cambridge, England : 2003)'
_journal_page_first 246
_journal_page_last 252
_journal_paper_doi 10.1039/c5dt03372a
_journal_volume 45
_journal_year 2015
_chemical_formula_sum 'C80 H128 Ga2 N4 Na O6'
_chemical_formula_weight 1404.29
_chemical_name_systematic
; 
 ? 
;
_chemical_properties_physical 'Air-sensitive, Moisture-sensitive'
_space_group_IT_number 14
_symmetry_cell_setting monoclinic
_symmetry_space_group_name_Hall '-P 2yn'
_symmetry_space_group_name_H-M 'P 1 21/n 1'
_atom_sites_solution_hydrogens geom
_atom_sites_solution_primary direct
_atom_sites_solution_secondary difmap
_audit_creation_method SHELXL-97
_audit_update_record
;
2015-09-28 deposited with the CCDC.
2015-11-03 downloaded from the CCDC.
;
_cell_angle_alpha 90.00
_cell_angle_beta 94.6440(10)
_cell_angle_gamma 90.00
_cell_formula_units_Z 4
_cell_length_a 13.8166(11)
_cell_length_b 17.5982(14)
_cell_length_c 32.893(3)
_cell_measurement_temperature 293(2)
_cell_volume 7971.6(12)
_computing_cell_refinement 'Bruker SMART'
_computing_data_collection 'Bruker SMART APEX II'
_computing_data_reduction 'Bruker SAINT'
_computing_molecular_graphics SHELXTL
_computing_publication_material SHELXTL
_computing_structure_refinement 'SHELXL-97 (Sheldrick, 2008)'
_computing_structure_solution 'SHELXS-97 (Sheldrick, 2008)'
_diffrn_ambient_temperature 293(2)
_diffrn_measured_fraction_theta_full 0.990
_diffrn_measured_fraction_theta_max 0.990
_diffrn_measurement_device_type 'Bruker APEX II area detector'
_diffrn_measurement_method '\w scan'
_diffrn_radiation_monochromator graphite
_diffrn_radiation_source 'fine-focus sealed tube'
_diffrn_radiation_type MoK\a
_diffrn_radiation_wavelength 0.71073
_diffrn_reflns_av_R_equivalents 0.0550
_diffrn_reflns_av_sigmaI/netI 0.0589
_diffrn_reflns_limit_h_max 16
_diffrn_reflns_limit_h_min -16
_diffrn_reflns_limit_k_max 20
_diffrn_reflns_limit_k_min -19
_diffrn_reflns_limit_l_max 39
_diffrn_reflns_limit_l_min -39
_diffrn_reflns_number 51542
_diffrn_reflns_theta_full 25.04
_diffrn_reflns_theta_max 25.04
_diffrn_reflns_theta_min 1.24
_exptl_absorpt_coefficient_mu 0.732
_exptl_absorpt_correction_T_max 0.8674
_exptl_absorpt_correction_T_min 0.7837
_exptl_absorpt_correction_type multi-scan
_exptl_crystal_colour red
_exptl_crystal_density_diffrn 1.170
_exptl_crystal_density_method 'not measured'
_exptl_crystal_description block
_exptl_crystal_F_000 3028
_exptl_crystal_size_max 0.35
_exptl_crystal_size_mid 0.30
_exptl_crystal_size_min 0.20
_refine_diff_density_max 1.933
_refine_diff_density_min -2.460
_refine_diff_density_rms 0.092
_refine_ls_extinction_method none
_refine_ls_goodness_of_fit_ref 1.123
_refine_ls_hydrogen_treatment constr
_refine_ls_matrix_type full
_refine_ls_number_parameters 858
_refine_ls_number_reflns 13968
_refine_ls_number_restraints 85
_refine_ls_restrained_S_all 1.138
_refine_ls_R_factor_all 0.1472
_refine_ls_R_factor_gt 0.1053
_refine_ls_shift/su_max 0.000
_refine_ls_shift/su_mean 0.000
_refine_ls_structure_factor_coef Fsqd
_refine_ls_weighting_details 'calc w=1/[\s^2^(Fo^2^)+(0.0000P)^2^+53.6724P] where P=(Fo^2^+2Fc^2^)/3'
_refine_ls_weighting_scheme calc
_refine_ls_wR_factor_gt 0.1926
_refine_ls_wR_factor_ref 0.2123
_reflns_number_gt 9424
_reflns_number_total 13968
_reflns_threshold_expression >2sigma(I)
_cod_data_source_file c5dt03372a2.cif
_cod_data_source_block 3
_cod_depositor_comments
;
The following automatic conversions were performed:

'_symmetry_cell_setting' value 'Monoclinic' changed to 'monoclinic'
according to
/usr/data/users/saulius/crontab/automatic-downloads/rss-feeds/RSC/lib/dictionaries/cif_core.dic
dictionary named 'cif_core.dic' version 2.4.2 from 2011-04-26.

'_exptl_absorpt_correction_type' value 'Multi-scan' changed to
'multi-scan' according to
/usr/data/users/saulius/crontab/automatic-downloads/rss-feeds/RSC/lib/dictionaries/cif_core.dic
dictionary named 'cif_core.dic' version 2.4.2 from 2011-04-26.

Automatic conversion script
Id: cif_fix_values 3271 2015-04-21 07:52:19Z andrius 

 Adding full bibliography for 7037180--7037184.cif.
;
_cod_original_cell_volume 7971.5(11)
_cod_original_sg_symbol_H-M 'P2(1)/n  '
_cod_database_code 7037183

loop_
_symmetry_equiv_pos_as_xyz
'x, y, z'
'-x+1/2, y+1/2, -z+1/2'
'-x, -y, -z'
'x-1/2, -y-1/2, z-1/2'

loop_
_atom_site_label
_atom_site_type_symbol
_atom_site_fract_x
_atom_site_fract_y
_atom_site_fract_z
_atom_site_U_iso_or_equiv
_atom_site_adp_type
_atom_site_occupancy
_atom_site_symmetry_multiplicity
_atom_site_calc_flag
_atom_site_refinement_flags
Ga2 Ga 0.43109(5) 0.25573(5) 0.13700(3) 0.0564(3) Uani 1 1 d .
Ga1 Ga 0.60779(6) 0.24402(5) 0.13133(3) 0.0574(3) Uani 1 1 d .
Na1 Na 0.0102(2) 0.75489(17) 0.12155(8) 0.0483(7) Uani 1 1 d .
O1 O -0.1616(4) 0.7260(3) 0.11684(18) 0.0649(16) Uani 1 1 d .
O2 O 0.0350(5) 0.6566(4) 0.16907(18) 0.0770(19) Uani 1 1 d .
O3 O 0.1831(4) 0.7862(4) 0.1244(2) 0.089(2) Uani 1 1 d .
O4 O -0.0293(4) 0.8479(3) 0.06997(16) 0.0608(15) Uani 1 1 d .
N1 N 0.6908(3) 0.2657(3) 0.08994(16) 0.0328(12) Uani 1 1 d .
N2 N 0.6815(4) 0.1541(3) 0.14170(16) 0.0341(12) Uani 1 1 d .
N3 N 0.3631(3) 0.3500(3) 0.13377(16) 0.0363(13) Uani 1 1 d .
N4 N 0.3422(4) 0.2211(3) 0.09288(16) 0.0318(12) Uani 1 1 d .
C2 C 0.7561(4) 0.2051(4) 0.08578(19) 0.0324(14) Uani 1 1 d .
C3 C 0.7517(4) 0.1467(4) 0.11294(19) 0.0321(14) Uani 1 1 d .
C1 C 0.8164(5) 0.2039(4) 0.0498(2) 0.0488(19) Uani 1 1 d .
H1C H 0.8616 0.1625 0.0526 0.073 Uiso 1 1 calc R
H1B H 0.8513 0.2509 0.0486 0.073 Uiso 1 1 calc R
H1A H 0.7748 0.1975 0.0252 0.073 Uiso 1 1 calc R
C4 C 0.8094(5) 0.0748(4) 0.1118(2) 0.0486(19) Uani 1 1 d .
H4A H 0.8513 0.0773 0.0899 0.073 Uiso 1 1 calc R
H4B H 0.7660 0.0324 0.1075 0.073 Uiso 1 1 calc R
H4C H 0.8479 0.0685 0.1372 0.073 Uiso 1 1 calc R
C5 C 0.7108(4) 0.3383(4) 0.07259(19) 0.0338(15) Uani 1 1 d .
O5 O -0.0125(5) 0.8420(3) 0.17370(18) 0.0731(18) Uani 1 1 d .
C6 C 0.7935(5) 0.3808(4) 0.0878(2) 0.0374(16) Uani 1 1 d .
O6 O 0.0363(5) 0.6630(4) 0.07096(17) 0.082(2) Uani 1 1 d .
C7 C 0.8083(5) 0.4522(4) 0.0713(2) 0.0471(19) Uani 1 1 d .
H7 H 0.8624 0.4802 0.0810 0.057 Uiso 1 1 calc R
C8 C 0.7454(5) 0.4828(4) 0.0409(2) 0.0504(19) Uani 1 1 d .
H8 H 0.7565 0.5308 0.0304 0.060 Uiso 1 1 calc R
C9 C 0.6658(5) 0.4410(4) 0.0265(2) 0.0454(18) Uani 1 1 d .
H9 H 0.6227 0.4616 0.0063 0.055 Uiso 1 1 calc R
C10 C 0.6479(5) 0.3686(4) 0.0413(2) 0.0363(15) Uani 1 1 d .
C11 C 0.8652(5) 0.3511(4) 0.1218(2) 0.0463(18) Uani 1 1 d .
H11 H 0.8490 0.2978 0.1268 0.056 Uiso 1 1 calc R
C12 C 0.8562(6) 0.3947(5) 0.1608(3) 0.066(2) Uani 1 1 d .
H12A H 0.8723 0.4471 0.1567 0.100 Uiso 1 1 calc R
H12B H 0.8999 0.3737 0.1821 0.100 Uiso 1 1 calc R
H12C H 0.7908 0.3912 0.1685 0.100 Uiso 1 1 calc R
C13 C 0.9701(5) 0.3541(5) 0.1098(3) 0.067(2) Uani 1 1 d .
H13A H 0.9737 0.3305 0.0836 0.101 Uiso 1 1 calc R
H13B H 1.0117 0.3275 0.1298 0.101 Uiso 1 1 calc R
H13C H 0.9906 0.4061 0.1084 0.101 Uiso 1 1 calc R
C14 C 0.5643(5) 0.3228(4) 0.0212(2) 0.0420(17) Uani 1 1 d .
H14 H 0.5597 0.2755 0.0366 0.050 Uiso 1 1 calc R
C15 C 0.5872(6) 0.3015(5) -0.0225(2) 0.059(2) Uani 1 1 d .
H15A H 0.5988 0.3469 -0.0376 0.089 Uiso 1 1 calc R
H15B H 0.5332 0.2745 -0.0358 0.089 Uiso 1 1 calc R
H15C H 0.6440 0.2699 -0.0214 0.089 Uiso 1 1 calc R
C16 C 0.4665(5) 0.3629(5) 0.0206(2) 0.0507(19) Uani 1 1 d .
H16A H 0.4689 0.4093 0.0054 0.076 Uiso 1 1 calc R
H16B H 0.4522 0.3741 0.0480 0.076 Uiso 1 1 calc R
H16C H 0.4168 0.3305 0.0080 0.076 Uiso 1 1 calc R
C17 C 0.6916(5) 0.1066(4) 0.1774(2) 0.0389(16) Uani 1 1 d .
C18 C 0.6371(5) 0.0396(4) 0.1793(2) 0.0422(17) Uani 1 1 d .
C19 C 0.6522(5) -0.0066(5) 0.2137(2) 0.058(2) Uani 1 1 d .
H19 H 0.6171 -0.0516 0.2150 0.070 Uiso 1 1 calc R
C20 C 0.7174(6) 0.0124(6) 0.2457(3) 0.067(3) Uani 1 1 d .
H20 H 0.7269 -0.0194 0.2683 0.081 Uiso 1 1 calc R
C21 C 0.7692(5) 0.0797(6) 0.2442(3) 0.062(2) Uani 1 1 d .
H21 H 0.8124 0.0932 0.2662 0.075 Uiso 1 1 calc R
C22 C 0.7582(5) 0.1277(4) 0.2104(2) 0.0437(17) Uani 1 1 d .
C23 C 0.5612(6) 0.0174(4) 0.1457(2) 0.0507(19) Uani 1 1 d .
H23 H 0.5638 0.0546 0.1236 0.061 Uiso 1 1 calc R
C24 C 0.5770(7) -0.0602(5) 0.1281(3) 0.075(3) Uani 1 1 d .
H24A H 0.6385 -0.0615 0.1165 0.112 Uiso 1 1 calc R
H24B H 0.5261 -0.0710 0.1072 0.112 Uiso 1 1 calc R
H24C H 0.5763 -0.0977 0.1493 0.112 Uiso 1 1 calc R
C25 C 0.4601(6) 0.0220(5) 0.1614(3) 0.066(2) Uani 1 1 d .
H25A H 0.4549 -0.0148 0.1826 0.099 Uiso 1 1 calc R
H25B H 0.4118 0.0118 0.1394 0.099 Uiso 1 1 calc R
H25C H 0.4500 0.0720 0.1720 0.099 Uiso 1 1 calc R
C26 C 0.8157(5) 0.2004(5) 0.2106(2) 0.053(2) Uani 1 1 d .
H26 H 0.8050 0.2228 0.1833 0.063 Uiso 1 1 calc R
C27 C 0.7801(10) 0.2568(7) 0.2403(4) 0.134(6) Uani 1 1 d .
H27A H 0.7145 0.2711 0.2318 0.201 Uiso 1 1 calc R
H27B H 0.8208 0.3010 0.2413 0.201 Uiso 1 1 calc R
H27C H 0.7822 0.2342 0.2670 0.201 Uiso 1 1 calc R
C28 C 0.9240(6) 0.1870(6) 0.2187(3) 0.090(3) Uani 1 1 d .
H28A H 0.9580 0.2343 0.2168 0.134 Uiso 1 1 calc R
H28B H 0.9454 0.1519 0.1990 0.134 Uiso 1 1 calc R
H28C H 0.9373 0.1663 0.2456 0.134 Uiso 1 1 calc R
C30 C 0.2859(4) 0.3465(4) 0.10291(18) 0.0300(14) Uani 1 1 d .
C31 C 0.2752(4) 0.2805(4) 0.08141(18) 0.0309(14) Uani 1 1 d .
C29 C 0.2295(5) 0.4167(4) 0.0923(2) 0.0453(18) Uani 1 1 d .
H29B H 0.2697 0.4521 0.0792 0.068 Uiso 1 1 calc R
H29C H 0.2087 0.4392 0.1168 0.068 Uiso 1 1 calc R
H29A H 0.1737 0.4043 0.0742 0.068 Uiso 1 1 calc R
C32 C 0.2062(5) 0.2688(4) 0.0442(2) 0.0444(18) Uani 1 1 d .
H32A H 0.1612 0.3104 0.0415 0.067 Uiso 1 1 calc R
H32B H 0.1713 0.2221 0.0469 0.067 Uiso 1 1 calc R
H32C H 0.2422 0.2663 0.0204 0.067 Uiso 1 1 calc R
C33 C 0.3657(4) 0.4109(4) 0.16209(19) 0.0335(15) Uani 1 1 d .
C34 C 0.4347(5) 0.4690(4) 0.16020(19) 0.0356(15) Uani 1 1 d .
C35 C 0.4346(5) 0.5288(4) 0.1881(2) 0.0470(18) Uani 1 1 d .
H35 H 0.4794 0.5679 0.1866 0.056 Uiso 1 1 calc R
C36 C 0.3701(6) 0.5312(5) 0.2178(2) 0.059(2) Uani 1 1 d .
H36 H 0.3714 0.5715 0.2362 0.071 Uiso 1 1 calc R
C37 C 0.3043(5) 0.4738(5) 0.2201(3) 0.062(2) Uani 1 1 d .
H37 H 0.2613 0.4751 0.2404 0.074 Uiso 1 1 calc R
C38 C 0.3001(5) 0.4132(4) 0.1927(2) 0.0458(18) Uani 1 1 d .
C39 C 0.5053(5) 0.4707(4) 0.1278(2) 0.0384(16) Uani 1 1 d .
H39 H 0.5013 0.4214 0.1140 0.046 Uiso 1 1 calc R
C40 C 0.4791(5) 0.5313(5) 0.0958(2) 0.055(2) Uani 1 1 d .
H40A H 0.4817 0.5805 0.1084 0.082 Uiso 1 1 calc R
H40B H 0.4147 0.5221 0.0835 0.082 Uiso 1 1 calc R
H40C H 0.5244 0.5294 0.0752 0.082 Uiso 1 1 calc R
C41 C 0.6102(5) 0.4807(5) 0.1459(2) 0.055(2) Uani 1 1 d .
H41A H 0.6176 0.5300 0.1583 0.083 Uiso 1 1 calc R
H41B H 0.6534 0.4762 0.1246 0.083 Uiso 1 1 calc R
H41C H 0.6253 0.4422 0.1661 0.083 Uiso 1 1 calc R
C42 C 0.2270(5) 0.3496(5) 0.1975(2) 0.058(2) Uani 1 1 d .
H42 H 0.2180 0.3225 0.1714 0.070 Uiso 1 1 calc R
C43 C 0.2646(9) 0.2937(7) 0.2294(3) 0.106(4) Uani 1 1 d .
H43A H 0.3243 0.2720 0.2218 0.159 Uiso 1 1 calc R
H43B H 0.2176 0.2540 0.2317 0.159 Uiso 1 1 calc R
H43C H 0.2760 0.3192 0.2552 0.159 Uiso 1 1 calc R
C44 C 0.1285(7) 0.3784(8) 0.2077(3) 0.111(4) Uani 1 1 d .
H44A H 0.0821 0.3378 0.2049 0.167 Uiso 1 1 calc R
H44B H 0.1081 0.4190 0.1895 0.167 Uiso 1 1 calc R
H44C H 0.1329 0.3967 0.2353 0.167 Uiso 1 1 calc R
C45 C 0.3167(4) 0.1447(4) 0.08339(19) 0.0324(14) Uani 1 1 d .
C46 C 0.2416(5) 0.1077(4) 0.1031(2) 0.0368(15) Uani 1 1 d .
C47 C 0.2207(5) 0.0317(4) 0.0937(2) 0.0451(18) Uani 1 1 d .
H47 H 0.1702 0.0080 0.1058 0.054 Uiso 1 1 calc R
C48 C 0.2726(5) -0.0087(4) 0.0673(2) 0.0462(18) Uani 1 1 d .
H48 H 0.2588 -0.0598 0.0624 0.055 Uiso 1 1 calc R
C49 C 0.3452(5) 0.0266(4) 0.0481(2) 0.0464(18) Uani 1 1 d .
H49 H 0.3808 -0.0011 0.0305 0.056 Uiso 1 1 calc R
C50 C 0.3663(4) 0.1038(4) 0.0548(2) 0.0343(15) Uani 1 1 d .
C51 C 0.1836(5) 0.1473(4) 0.1338(2) 0.0453(18) Uani 1 1 d .
H51 H 0.2071 0.1998 0.1366 0.054 Uiso 1 1 calc R
C52 C 0.1973(6) 0.1100(5) 0.1756(2) 0.064(2) Uani 1 1 d .
H52A H 0.1772 0.0578 0.1735 0.096 Uiso 1 1 calc R
H52B H 0.1587 0.1362 0.1942 0.096 Uiso 1 1 calc R
H52C H 0.2645 0.1125 0.1855 0.096 Uiso 1 1 calc R
C53 C 0.0759(6) 0.1501(6) 0.1197(3) 0.076(3) Uani 1 1 d .
H53A H 0.0674 0.1740 0.0934 0.114 Uiso 1 1 calc R
H53B H 0.0420 0.1788 0.1390 0.114 Uiso 1 1 calc R
H53C H 0.0504 0.0994 0.1179 0.114 Uiso 1 1 calc R
C54 C 0.4389(5) 0.1415(4) 0.0293(2) 0.0418(17) Uani 1 1 d .
H54 H 0.4418 0.1955 0.0366 0.050 Uiso 1 1 calc R
C55 C 0.4047(6) 0.1360(5) -0.0159(2) 0.062(2) Uani 1 1 d .
H55A H 0.4007 0.0835 -0.0238 0.093 Uiso 1 1 calc R
H55B H 0.4501 0.1618 -0.0317 0.093 Uiso 1 1 calc R
H55C H 0.3419 0.1592 -0.0205 0.093 Uiso 1 1 calc R
C56 C 0.5411(5) 0.1089(4) 0.0372(2) 0.0453(18) Uani 1 1 d .
H56A H 0.5650 0.1191 0.0649 0.068 Uiso 1 1 calc R
H56B H 0.5832 0.1320 0.0190 0.068 Uiso 1 1 calc R
H56C H 0.5392 0.0549 0.0327 0.068 Uiso 1 1 calc R
C57 C -0.2033(7) 0.6654(6) 0.0934(3) 0.087(3) Uani 1 1 d .
H57A H -0.1881 0.6174 0.1068 0.104 Uiso 1 1 calc R
H57B H -0.1780 0.6646 0.0667 0.104 Uiso 1 1 calc R
C58 C -0.3062(8) 0.6771(7) 0.0893(4) 0.105(4) Uani 1 1 d .
H58A H -0.3402 0.6289 0.0900 0.126 Uiso 1 1 calc R
H58B H -0.3258 0.7023 0.0637 0.126 Uiso 1 1 calc R
C59 C -0.3279(8) 0.7245(7) 0.1237(4) 0.116(5) Uani 1 1 d .
H59A H -0.3762 0.7625 0.1151 0.139 Uiso 1 1 calc R
H59B H -0.3526 0.6938 0.1451 0.139 Uiso 1 1 calc R
C60 C -0.2373(7) 0.7603(7) 0.1381(3) 0.093(3) Uani 1 1 d .
H60A H -0.2402 0.8145 0.1327 0.111 Uiso 1 1 calc R
H60B H -0.2247 0.7529 0.1673 0.111 Uiso 1 1 calc R
C61 C -0.0357(11) 0.6134(9) 0.1855(5) 0.151(5) Uani 1 1 d U
H61A H -0.0458 0.5662 0.1706 0.181 Uiso 1 1 calc R
H61B H -0.0967 0.6410 0.1844 0.181 Uiso 1 1 calc R
C62 C -0.0006(12) 0.5981(10) 0.2279(5) 0.163(5) Uani 1 1 d U
H62A H -0.0318 0.6321 0.2461 0.195 Uiso 1 1 calc R
H62B H -0.0156 0.5462 0.2351 0.195 Uiso 1 1 calc R
C63 C 0.0964(8) 0.6091(7) 0.2316(3) 0.092(3) Uani 1 1 d .
H63A H 0.1296 0.5617 0.2385 0.110 Uiso 1 1 calc R
H63B H 0.1137 0.6457 0.2531 0.110 Uiso 1 1 calc R
C64 C 0.1245(8) 0.6380(7) 0.1920(3) 0.097(4) Uani 1 1 d .
H64A H 0.1655 0.6826 0.1959 0.116 Uiso 1 1 calc R
H64B H 0.1595 0.5994 0.1780 0.116 Uiso 1 1 calc R
C65 C 0.2298(8) 0.8358(6) 0.1523(3) 0.090(3) Uani 1 1 d .
H65A H 0.1974 0.8370 0.1774 0.109 Uiso 1 1 calc R
H65B H 0.2311 0.8868 0.1412 0.109 Uiso 1 1 calc R
C66 C 0.3325(9) 0.8040(8) 0.1599(4) 0.123(4) Uani 1 1 d U
H66A H 0.3790 0.8448 0.1653 0.147 Uiso 1 1 calc R
H66B H 0.3366 0.7696 0.1830 0.147 Uiso 1 1 calc R
C67 C 0.3509(9) 0.7651(9) 0.1240(4) 0.128(3) Uani 1 1 d U
H67A H 0.3843 0.7176 0.1304 0.154 Uiso 1 1 calc R
H67B H 0.3904 0.7958 0.1073 0.154 Uiso 1 1 calc R
C68 C 0.2549(8) 0.7513(8) 0.1030(4) 0.117(3) Uani 1 1 d U
H68A H 0.2528 0.7715 0.0755 0.141 Uiso 1 1 calc R
H68B H 0.2429 0.6970 0.1012 0.141 Uiso 1 1 calc R
C69 C 0.0360(6) 0.8806(5) 0.0432(3) 0.063(2) Uani 1 1 d .
H69A H 0.0896 0.8464 0.0395 0.075 Uiso 1 1 calc R
H69B H 0.0618 0.9284 0.0541 0.075 Uiso 1 1 calc R
C70 C -0.0232(6) 0.8932(5) 0.0034(2) 0.054(2) Uani 1 1 d .
H70A H -0.0279 0.8473 -0.0129 0.065 Uiso 1 1 calc R
H70B H 0.0035 0.9337 -0.0122 0.065 Uiso 1 1 calc R
C71 C -0.1209(6) 0.9152(5) 0.0179(2) 0.057(2) Uani 1 1 d .
H71A H -0.1229 0.9689 0.0245 0.068 Uiso 1 1 calc R
H71B H -0.1733 0.9036 -0.0026 0.068 Uiso 1 1 calc R
C72 C -0.1273(6) 0.8682(6) 0.0547(3) 0.069(3) Uani 1 1 d .
H72A H -0.1588 0.8964 0.0753 0.083 Uiso 1 1 calc R
H72B H -0.1650 0.8227 0.0481 0.083 Uiso 1 1 calc R
C73 C -0.0220(11) 0.9196(7) 0.1675(4) 0.122(4) Uani 1 1 d DU
H73A H -0.0691 0.9290 0.1446 0.147 Uiso 1 1 calc R
H73B H 0.0398 0.9405 0.1610 0.147 Uiso 1 1 calc R
C74 C -0.0519(12) 0.9558(7) 0.2023(3) 0.127(5) Uani 1 1 d D
H74A H -0.1148 0.9795 0.1964 0.152 Uiso 1 1 calc R
H74B H -0.0055 0.9945 0.2118 0.152 Uiso 1 1 calc R
C75 C -0.0576(9) 0.8961(6) 0.2334(3) 0.097(4) Uani 1 1 d .
H75A H -0.0155 0.9084 0.2575 0.117 Uiso 1 1 calc R
H75B H -0.1236 0.8914 0.2411 0.117 Uiso 1 1 calc R
C76 C -0.0266(8) 0.8254(6) 0.2152(3) 0.081(3) Uani 1 1 d .
H76A H 0.0334 0.8074 0.2293 0.097 Uiso 1 1 calc R
H76B H -0.0758 0.7864 0.2168 0.097 Uiso 1 1 calc R
C77 C 0.0227(9) 0.6764(6) 0.0281(3) 0.098(4) Uani 1 1 d D
H77A H -0.0362 0.7052 0.0215 0.117 Uiso 1 1 calc R
H77B H 0.0772 0.7045 0.0189 0.117 Uiso 1 1 calc R
C78 C 0.0160(13) 0.6035(8) 0.0097(5) 0.164(5) Uani 1 1 d DU
H78A H 0.0357 0.6040 -0.0179 0.196 Uiso 1 1 calc R
H78B H -0.0485 0.5818 0.0100 0.196 Uiso 1 1 calc R
C79 C 0.0909(13) 0.5631(10) 0.0398(5) 0.164(5) Uani 1 1 d U
H79A H 0.0817 0.5085 0.0384 0.197 Uiso 1 1 calc R
H79B H 0.1564 0.5747 0.0331 0.197 Uiso 1 1 calc R
C80 C 0.0762(8) 0.5893(5) 0.0782(3) 0.081(3) Uani 1 1 d .
H80A H 0.1369 0.5919 0.0951 0.097 Uiso 1 1 calc R
H80B H 0.0313 0.5569 0.0913 0.097 Uiso 1 1 calc R

loop_
_atom_site_aniso_label
_atom_site_aniso_U_11
_atom_site_aniso_U_22
_atom_site_aniso_U_33
_atom_site_aniso_U_23
_atom_site_aniso_U_13
_atom_site_aniso_U_12
Ga2 0.0335(4) 0.0335(5) 0.0972(7) -0.0159(5) -0.0256(4) 0.0087(4)
Ga1 0.0425(4) 0.0408(5) 0.0944(7) 0.0258(5) 0.0385(4) 0.0180(4)
Na1 0.0561(16) 0.0490(17) 0.0394(16) 0.0003(14) 0.0013(12) 0.0056(14)
O1 0.051(3) 0.063(4) 0.080(4) -0.024(3) 0.001(3) -0.005(3)
O2 0.101(5) 0.068(4) 0.058(4) 0.018(3) -0.020(3) -0.002(4)
O3 0.058(4) 0.117(6) 0.093(5) -0.039(5) 0.006(3) 0.002(4)
O4 0.058(3) 0.073(4) 0.051(3) 0.012(3) 0.000(3) 0.001(3)
N1 0.031(3) 0.028(3) 0.040(3) 0.008(2) 0.002(2) 0.005(2)
N2 0.032(3) 0.029(3) 0.042(3) 0.010(2) 0.006(2) 0.008(2)
N3 0.027(3) 0.038(3) 0.042(3) -0.012(3) -0.007(2) 0.009(2)
N4 0.031(3) 0.025(3) 0.039(3) -0.006(2) 0.004(2) 0.000(2)
C2 0.031(3) 0.033(4) 0.034(4) 0.001(3) 0.005(3) 0.006(3)
C3 0.029(3) 0.029(3) 0.039(4) 0.001(3) 0.006(3) 0.005(3)
C1 0.057(5) 0.041(4) 0.051(5) 0.007(4) 0.017(4) 0.010(4)
C4 0.054(4) 0.041(4) 0.053(5) 0.007(4) 0.018(4) 0.015(4)
C5 0.035(3) 0.029(4) 0.038(4) 0.002(3) 0.009(3) 0.004(3)
O5 0.120(5) 0.045(4) 0.058(4) -0.004(3) 0.028(3) 0.002(3)
C6 0.037(4) 0.030(4) 0.047(4) 0.001(3) 0.014(3) 0.002(3)
O6 0.105(5) 0.088(5) 0.049(4) -0.014(3) -0.013(3) 0.051(4)
C7 0.038(4) 0.035(4) 0.070(5) -0.006(4) 0.016(4) -0.006(3)
C8 0.058(5) 0.021(4) 0.074(6) 0.003(4) 0.018(4) 0.003(3)
C9 0.049(4) 0.033(4) 0.056(5) 0.015(3) 0.011(3) 0.006(3)
C10 0.037(4) 0.031(4) 0.043(4) 0.004(3) 0.011(3) 0.003(3)
C11 0.035(4) 0.043(4) 0.060(5) -0.007(4) -0.001(3) -0.002(3)
C12 0.047(5) 0.076(6) 0.075(6) -0.018(5) -0.001(4) 0.004(4)
C13 0.044(5) 0.085(7) 0.074(6) 0.009(5) 0.013(4) 0.015(4)
C14 0.039(4) 0.039(4) 0.049(4) 0.010(3) 0.005(3) 0.000(3)
C15 0.062(5) 0.054(5) 0.063(5) -0.001(4) 0.008(4) 0.001(4)
C16 0.045(4) 0.058(5) 0.048(5) 0.001(4) -0.003(3) 0.002(4)
C17 0.033(3) 0.045(4) 0.040(4) 0.007(3) 0.016(3) 0.011(3)
C18 0.046(4) 0.049(5) 0.032(4) 0.014(3) 0.005(3) 0.005(3)
C19 0.047(4) 0.073(6) 0.056(5) 0.028(4) 0.006(4) -0.002(4)
C20 0.047(5) 0.097(7) 0.057(5) 0.042(5) 0.000(4) -0.001(5)
C21 0.040(4) 0.095(7) 0.052(5) 0.016(5) 0.003(4) 0.000(4)
C22 0.039(4) 0.054(5) 0.039(4) 0.010(4) 0.008(3) 0.006(3)
C23 0.063(5) 0.041(4) 0.047(5) 0.011(4) 0.000(4) -0.004(4)
C24 0.080(6) 0.068(6) 0.078(7) -0.016(5) 0.016(5) -0.006(5)
C25 0.053(5) 0.079(7) 0.062(6) -0.012(5) -0.013(4) 0.011(4)
C26 0.049(4) 0.061(5) 0.049(5) -0.005(4) 0.009(4) 0.000(4)
C27 0.194(14) 0.087(9) 0.135(11) -0.045(8) 0.099(10) -0.023(9)
C28 0.050(5) 0.089(8) 0.128(9) 0.032(7) -0.003(5) -0.016(5)
C30 0.028(3) 0.033(4) 0.028(3) 0.001(3) -0.002(2) 0.004(3)
C31 0.033(3) 0.035(4) 0.024(3) 0.001(3) -0.001(3) 0.003(3)
C29 0.046(4) 0.035(4) 0.053(5) 0.000(3) -0.010(3) 0.007(3)
C32 0.053(4) 0.041(4) 0.038(4) -0.004(3) -0.004(3) 0.004(3)
C33 0.029(3) 0.039(4) 0.031(4) -0.008(3) -0.006(3) 0.009(3)
C34 0.036(4) 0.036(4) 0.034(4) -0.009(3) -0.001(3) 0.009(3)
C35 0.047(4) 0.048(5) 0.047(4) -0.018(4) 0.006(3) -0.003(3)
C36 0.054(5) 0.060(5) 0.065(6) -0.038(4) 0.011(4) -0.001(4)
C37 0.043(4) 0.081(6) 0.062(5) -0.026(5) 0.011(4) -0.003(4)
C38 0.034(4) 0.058(5) 0.044(4) -0.011(4) -0.001(3) 0.000(3)
C39 0.046(4) 0.030(4) 0.039(4) -0.006(3) 0.002(3) 0.001(3)
C40 0.054(5) 0.055(5) 0.056(5) 0.007(4) 0.007(4) -0.001(4)
C41 0.044(4) 0.079(6) 0.044(4) -0.002(4) 0.008(3) 0.014(4)
C42 0.048(5) 0.083(6) 0.043(5) -0.006(4) 0.000(3) -0.020(4)
C43 0.124(10) 0.097(9) 0.091(8) 0.026(7) -0.022(7) -0.046(7)
C44 0.059(6) 0.173(13) 0.104(9) -0.028(9) 0.022(6) -0.047(7)
C45 0.034(3) 0.029(4) 0.035(4) 0.000(3) 0.000(3) 0.000(3)
C46 0.038(4) 0.036(4) 0.037(4) 0.002(3) 0.002(3) -0.002(3)
C47 0.039(4) 0.037(4) 0.058(5) 0.004(4) -0.001(3) -0.005(3)
C48 0.051(4) 0.030(4) 0.056(5) -0.003(3) -0.005(4) -0.007(3)
C49 0.046(4) 0.037(4) 0.056(5) -0.013(4) 0.000(3) 0.000(3)
C50 0.032(3) 0.029(4) 0.040(4) -0.002(3) -0.002(3) 0.001(3)
C51 0.045(4) 0.048(5) 0.044(4) -0.002(4) 0.012(3) -0.006(3)
C52 0.069(6) 0.079(6) 0.044(5) 0.006(4) 0.004(4) -0.013(5)
C53 0.057(5) 0.114(8) 0.059(6) -0.003(5) 0.017(4) 0.034(5)
C54 0.047(4) 0.032(4) 0.047(4) -0.008(3) 0.004(3) 0.003(3)
C55 0.073(6) 0.053(5) 0.058(5) 0.008(4) -0.008(4) -0.009(4)
C56 0.044(4) 0.049(5) 0.044(4) -0.004(4) 0.010(3) 0.004(3)
C57 0.073(7) 0.084(8) 0.101(8) -0.046(6) -0.005(6) -0.008(6)
C58 0.074(7) 0.096(9) 0.143(11) -0.025(8) -0.001(7) -0.026(6)
C59 0.071(7) 0.101(9) 0.180(13) -0.059(9) 0.041(8) -0.017(6)
C60 0.080(7) 0.109(9) 0.093(8) -0.036(7) 0.031(6) -0.016(6)
C61 0.146(7) 0.157(8) 0.144(7) 0.051(7) -0.022(6) -0.046(7)
C62 0.158(8) 0.177(8) 0.149(7) 0.062(7) -0.005(7) -0.034(7)
C63 0.101(8) 0.094(8) 0.075(7) 0.002(6) -0.019(6) 0.018(7)
C64 0.087(8) 0.109(9) 0.093(8) 0.037(7) -0.001(6) 0.027(7)
C65 0.109(9) 0.070(7) 0.093(8) -0.007(6) 0.015(7) -0.010(6)
C66 0.094(6) 0.150(7) 0.123(6) -0.030(6) 0.006(5) -0.014(6)
C67 0.099(5) 0.154(7) 0.132(6) -0.034(5) 0.010(5) -0.004(5)
C68 0.091(6) 0.139(7) 0.123(6) -0.041(6) 0.014(5) -0.004(6)
C69 0.047(5) 0.072(6) 0.067(6) 0.008(5) -0.005(4) -0.016(4)
C70 0.063(5) 0.048(5) 0.050(5) 0.002(4) 0.007(4) -0.009(4)
C71 0.061(5) 0.047(5) 0.060(5) 0.000(4) -0.003(4) -0.003(4)
C72 0.051(5) 0.078(7) 0.078(6) 0.019(5) 0.003(4) 0.014(5)
C73 0.165(9) 0.089(7) 0.118(8) -0.001(6) 0.043(7) 0.006(7)
C74 0.244(17) 0.069(8) 0.072(8) -0.009(6) 0.039(9) 0.019(9)
C75 0.159(11) 0.063(7) 0.076(7) -0.009(6) 0.047(7) -0.003(7)
C76 0.098(8) 0.088(8) 0.056(6) 0.002(5) 0.003(5) 0.000(6)
C77 0.158(11) 0.079(8) 0.052(6) -0.006(5) -0.012(6) 0.033(7)
C78 0.187(7) 0.155(7) 0.147(7) -0.001(6) 0.004(6) 0.042(6)
C79 0.199(8) 0.151(8) 0.141(8) 0.001(6) 0.011(6) 0.068(7)
C80 0.118(9) 0.055(6) 0.069(7) -0.001(5) -0.001(6) 0.018(6)

loop_
_atom_type_symbol
_atom_type_description
_atom_type_scat_dispersion_real
_atom_type_scat_dispersion_imag
_atom_type_scat_source
C C 0.0033 0.0016 'International Tables Vol C Tables 4.2.6.8 and 6.1.1.4'
H H 0.0000 0.0000 'International Tables Vol C Tables 4.2.6.8 and 6.1.1.4'
N N 0.0061 0.0033 'International Tables Vol C Tables 4.2.6.8 and 6.1.1.4'
O O 0.0106 0.0060 'International Tables Vol C Tables 4.2.6.8 and 6.1.1.4'
Na Na 0.0362 0.0249 'International Tables Vol C Tables 4.2.6.8 and 6.1.1.4'
Ga Ga 0.2307 1.6083 'International Tables Vol C Tables 4.2.6.8 and 6.1.1.4'

loop_
_geom_angle_atom_site_label_1
_geom_angle_atom_site_label_2
_geom_angle_atom_site_label_3
_geom_angle
N3 Ga2 N4 87.2(2)
N3 Ga2 Ga1 123.62(17)
N4 Ga2 Ga1 119.41(15)
N1 Ga1 N2 87.1(2)
N1 Ga1 Ga2 134.33(16)
N2 Ga1 Ga2 125.08(16)
O2 Na1 O5 90.9(2)
O2 Na1 O6 86.7(2)
O5 Na1 O6 177.5(2)
O2 Na1 O4 174.0(2)
O5 Na1 O4 92.0(2)
O6 Na1 O4 90.5(2)
O2 Na1 O1 88.7(2)
O5 Na1 O1 89.7(2)
O6 Na1 O1 90.9(2)
O4 Na1 O1 86.1(2)
O2 Na1 O3 92.9(3)
O5 Na1 O3 90.8(2)
O6 Na1 O3 88.7(2)
O4 Na1 O3 92.2(2)
O1 Na1 O3 178.3(3)
C57 O1 C60 107.6(7)
C57 O1 Na1 123.3(5)
C60 O1 Na1 128.9(5)
C61 O2 C64 106.0(9)
C61 O2 Na1 126.8(8)
C64 O2 Na1 126.5(6)
C65 O3 C68 107.3(8)
C65 O3 Na1 124.6(6)
C68 O3 Na1 127.7(7)
C69 O4 C72 107.8(6)
C69 O4 Na1 126.4(5)
C72 O4 Na1 124.6(5)
C2 N1 C5 119.3(5)
C2 N1 Ga1 110.4(4)
C5 N1 Ga1 127.9(4)
C3 N2 C17 117.8(5)
C3 N2 Ga1 110.1(4)
C17 N2 Ga1 130.2(4)
C30 N3 C33 118.8(5)
C30 N3 Ga2 110.0(4)
C33 N3 Ga2 129.5(4)
C45 N4 C31 119.5(5)
C45 N4 Ga2 126.7(4)
C31 N4 Ga2 109.2(4)
C3 C2 N1 116.3(5)
C3 C2 C1 124.2(6)
N1 C2 C1 119.2(6)
C2 C3 N2 116.0(5)
C2 C3 C4 124.6(6)
N2 C3 C4 119.2(5)
C2 C1 H1C 109.5
C2 C1 H1B 109.5
H1C C1 H1B 109.5
C2 C1 H1A 109.5
H1C C1 H1A 109.5
H1B C1 H1A 109.5
C3 C4 H4A 109.5
C3 C4 H4B 109.5
H4A C4 H4B 109.5
C3 C4 H4C 109.5
H4A C4 H4C 109.5
H4B C4 H4C 109.5
C10 C5 C6 119.5(6)
C10 C5 N1 120.3(6)
C6 C5 N1 120.2(6)
C73 O5 C76 108.9(8)
C73 O5 Na1 123.7(6)
C76 O5 Na1 127.2(6)
C7 C6 C5 118.5(6)
C7 C6 C11 119.3(6)
C5 C6 C11 122.2(6)
C80 O6 C77 109.6(7)
C80 O6 Na1 125.7(5)
C77 O6 Na1 124.5(6)
C8 C7 C6 122.1(7)
C8 C7 H7 118.9
C6 C7 H7 118.9
C9 C8 C7 118.7(7)
C9 C8 H8 120.7
C7 C8 H8 120.7
C8 C9 C10 121.9(7)
C8 C9 H9 119.0
C10 C9 H9 119.0
C9 C10 C5 119.3(6)
C9 C10 C14 118.9(6)
C5 C10 C14 121.7(6)
C12 C11 C6 110.8(6)
C12 C11 C13 110.2(6)
C6 C11 C13 111.8(6)
C12 C11 H11 107.9
C6 C11 H11 107.9
C13 C11 H11 107.9
C11 C12 H12A 109.5
C11 C12 H12B 109.5
H12A C12 H12B 109.5
C11 C12 H12C 109.5
H12A C12 H12C 109.5
H12B C12 H12C 109.5
C11 C13 H13A 109.5
C11 C13 H13B 109.5
H13A C13 H13B 109.5
C11 C13 H13C 109.5
H13A C13 H13C 109.5
H13B C13 H13C 109.5
C10 C14 C16 113.7(6)
C10 C14 C15 109.3(6)
C16 C14 C15 110.5(6)
C10 C14 H14 107.7
C16 C14 H14 107.7
C15 C14 H14 107.7
C14 C15 H15A 109.5
C14 C15 H15B 109.5
H15A C15 H15B 109.5
C14 C15 H15C 109.5
H15A C15 H15C 109.5
H15B C15 H15C 109.5
C14 C16 H16A 109.5
C14 C16 H16B 109.5
H16A C16 H16B 109.5
C14 C16 H16C 109.5
H16A C16 H16C 109.5
H16B C16 H16C 109.5
C18 C17 C22 120.4(6)
C18 C17 N2 120.5(6)
C22 C17 N2 119.1(6)
C19 C18 C17 118.7(7)
C19 C18 C23 119.4(7)
C17 C18 C23 121.9(6)
C20 C19 C18 121.7(8)
C20 C19 H19 119.1
C18 C19 H19 119.1
C19 C20 C21 119.3(8)
C19 C20 H20 120.3
C21 C20 H20 120.3
C20 C21 C22 121.6(8)
C20 C21 H21 119.2
C22 C21 H21 119.2
C21 C22 C17 118.3(7)
C21 C22 C26 119.2(7)
C17 C22 C26 122.5(6)
C24 C23 C18 113.7(7)
C24 C23 C25 110.0(7)
C18 C23 C25 109.7(6)
C24 C23 H23 107.7
C18 C23 H23 107.7
C25 C23 H23 107.7
C23 C24 H24A 109.5
C23 C24 H24B 109.5
H24A C24 H24B 109.5
C23 C24 H24C 109.5
H24A C24 H24C 109.5
H24B C24 H24C 109.5
C23 C25 H25A 109.5
C23 C25 H25B 109.5
H25A C25 H25B 109.5
C23 C25 H25C 109.5
H25A C25 H25C 109.5
H25B C25 H25C 109.5
C27 C26 C22 111.3(7)
C27 C26 C28 111.0(9)
C22 C26 C28 112.4(7)
C27 C26 H26 107.3
C22 C26 H26 107.3
C28 C26 H26 107.3
C26 C27 H27A 109.5
C26 C27 H27B 109.5
H27A C27 H27B 109.5
C26 C27 H27C 109.5
H27A C27 H27C 109.5
H27B C27 H27C 109.5
C26 C28 H28A 109.5
C26 C28 H28B 109.5
H28A C28 H28B 109.5
C26 C28 H28C 109.5
H28A C28 H28C 109.5
H28B C28 H28C 109.5
C31 C30 N3 117.0(5)
C31 C30 C29 123.7(6)
N3 C30 C29 118.8(6)
C30 C31 N4 116.5(5)
C30 C31 C32 125.1(6)
N4 C31 C32 118.0(5)
C30 C29 H29B 109.5
C30 C29 H29C 109.5
H29B C29 H29C 109.5
C30 C29 H29A 109.5
H29B C29 H29A 109.5
H29C C29 H29A 109.5
C31 C32 H32A 109.5
C31 C32 H32B 109.5
H32A C32 H32B 109.5
C31 C32 H32C 109.5
H32A C32 H32C 109.5
H32B C32 H32C 109.5
C34 C33 C38 119.3(6)
C34 C33 N3 120.2(6)
C38 C33 N3 120.5(6)
C35 C34 C33 118.9(6)
C35 C34 C39 119.1(6)
C33 C34 C39 121.9(6)
C36 C35 C34 121.7(7)
C36 C35 H35 119.1
C34 C35 H35 119.1
C37 C36 C35 119.2(7)
C37 C36 H36 120.4
C35 C36 H36 120.4
C36 C37 C38 121.7(7)
C36 C37 H37 119.2
C38 C37 H37 119.2
C37 C38 C33 119.2(7)
C37 C38 C42 119.3(7)
C33 C38 C42 121.5(7)
C34 C39 C40 111.9(6)
C34 C39 C41 112.1(6)
C40 C39 C41 110.6(6)
C34 C39 H39 107.3
C40 C39 H39 107.3
C41 C39 H39 107.3
C39 C40 H40A 109.5
C39 C40 H40B 109.5
H40A C40 H40B 109.5
C39 C40 H40C 109.5
H40A C40 H40C 109.5
H40B C40 H40C 109.5
C39 C41 H41A 109.5
C39 C41 H41B 109.5
H41A C41 H41B 109.5
C39 C41 H41C 109.5
H41A C41 H41C 109.5
H41B C41 H41C 109.5
C43 C42 C44 109.2(8)
C43 C42 C38 111.0(7)
C44 C42 C38 113.1(8)
C43 C42 H42 107.8
C44 C42 H42 107.8
C38 C42 H42 107.8
C42 C43 H43A 109.5
C42 C43 H43B 109.5
H43A C43 H43B 109.5
C42 C43 H43C 109.5
H43A C43 H43C 109.5
H43B C43 H43C 109.5
C42 C44 H44A 109.5
C42 C44 H44B 109.5
H44A C44 H44B 109.5
C42 C44 H44C 109.5
H44A C44 H44C 109.5
H44B C44 H44C 109.5
C50 C45 N4 120.4(6)
C50 C45 C46 118.9(6)
N4 C45 C46 120.7(6)
C47 C46 C45 118.9(6)
C47 C46 C51 118.5(6)
C45 C46 C51 122.6(6)
C48 C47 C46 121.8(7)
C48 C47 H47 119.1
C46 C47 H47 119.1
C47 C48 C49 119.6(7)
C47 C48 H48 120.2
C49 C48 H48 120.2
C48 C49 C50 121.1(7)
C48 C49 H49 119.5
C50 C49 H49 119.5
C49 C50 C45 119.6(6)
C49 C50 C54 118.5(6)
C45 C50 C54 121.9(6)
C46 C51 C52 111.8(6)
C46 C51 C53 111.7(6)
C52 C51 C53 109.6(6)
C46 C51 H51 107.9
C52 C51 H51 107.9
C53 C51 H51 107.9
C51 C52 H52A 109.5
C51 C52 H52B 109.5
H52A C52 H52B 109.5
C51 C52 H52C 109.5
H52A C52 H52C 109.5
H52B C52 H52C 109.5
C51 C53 H53A 109.5
C51 C53 H53B 109.5
H53A C53 H53B 109.5
C51 C53 H53C 109.5
H53A C53 H53C 109.5
H53B C53 H53C 109.5
C50 C54 C55 110.2(6)
C50 C54 C56 112.7(6)
C55 C54 C56 110.5(6)
C50 C54 H54 107.7
C55 C54 H54 107.7
C56 C54 H54 107.7
C54 C55 H55A 109.5
C54 C55 H55B 109.5
H55A C55 H55B 109.5
C54 C55 H55C 109.5
H55A C55 H55C 109.5
H55B C55 H55C 109.5
C54 C56 H56A 109.5
C54 C56 H56B 109.5
H56A C56 H56B 109.5
C54 C56 H56C 109.5
H56A C56 H56C 109.5
H56B C56 H56C 109.5
O1 C57 C58 107.6(8)
O1 C57 H57A 110.2
C58 C57 H57A 110.2
O1 C57 H57B 110.2
C58 C57 H57B 110.2
H57A C57 H57B 108.5
C57 C58 C59 105.9(9)
C57 C58 H58A 110.6
C59 C58 H58A 110.6
C57 C58 H58B 110.6
C59 C58 H58B 110.6
H58A C58 H58B 108.7
C60 C59 C58 106.1(9)
C60 C59 H59A 110.5
C58 C59 H59A 110.5
C60 C59 H59B 110.5
C58 C59 H59B 110.5
H59A C59 H59B 108.7
O1 C60 C59 107.5(8)
O1 C60 H60A 110.2
C59 C60 H60A 110.2
O1 C60 H60B 110.2
C59 C60 H60B 110.2
H60A C60 H60B 108.5
O2 C61 C62 106.5(12)
O2 C61 H61A 110.4
C62 C61 H61A 110.4
O2 C61 H61B 110.4
C62 C61 H61B 110.4
H61A C61 H61B 108.6
C63 C62 C61 108.0(13)
C63 C62 H62A 110.1
C61 C62 H62A 110.1
C63 C62 H62B 110.1
C61 C62 H62B 110.1
H62A C62 H62B 108.4
C62 C63 C64 107.5(10)
C62 C63 H63A 110.2
C64 C63 H63A 110.2
C62 C63 H63B 110.2
C64 C63 H63B 110.2
H63A C63 H63B 108.5
O2 C64 C63 105.3(9)
O2 C64 H64A 110.7
C63 C64 H64A 110.7
O2 C64 H64B 110.7
C63 C64 H64B 110.7
H64A C64 H64B 108.8
O3 C65 C66 104.7(9)
O3 C65 H65A 110.8
C66 C65 H65A 110.8
O3 C65 H65B 110.8
C66 C65 H65B 110.8
H65A C65 H65B 108.9
C67 C66 C65 105.7(11)
C67 C66 H66A 110.6
C65 C66 H66A 110.6
C67 C66 H66B 110.6
C65 C66 H66B 110.6
H66A C66 H66B 108.7
C66 C67 C68 105.0(11)
C66 C67 H67A 110.8
C68 C67 H67A 110.8
C66 C67 H67B 110.8
C68 C67 H67B 110.8
H67A C67 H67B 108.8
O3 C68 C67 109.9(10)
O3 C68 H68A 109.7
C67 C68 H68A 109.7
O3 C68 H68B 109.7
C67 C68 H68B 109.7
H68A C68 H68B 108.2
O4 C69 C70 105.6(6)
O4 C69 H69A 110.6
C70 C69 H69A 110.6
O4 C69 H69B 110.6
C70 C69 H69B 110.6
H69A C69 H69B 108.7
C69 C70 C71 101.5(7)
C69 C70 H70A 111.5
C71 C70 H70A 111.5
C69 C70 H70B 111.5
C71 C70 H70B 111.5
H70A C70 H70B 109.3
C72 C71 C70 103.2(7)
C72 C71 H71A 111.1
C70 C71 H71A 111.1
C72 C71 H71B 111.1
C70 C71 H71B 111.1
H71A C71 H71B 109.1
O4 C72 C71 107.8(7)
O4 C72 H72A 110.1
C71 C72 H72A 110.1
O4 C72 H72B 110.2
C71 C72 H72B 110.2
H72A C72 H72B 108.5
O5 C73 C74 111.1(10)
O5 C73 H73A 109.4
C74 C73 H73A 109.4
O5 C73 H73B 109.4
C74 C73 H73B 109.4
H73A C73 H73B 108.0
C73 C74 C75 106.1(10)
C73 C74 H74A 110.5
C75 C74 H74A 110.5
C73 C74 H74B 110.5
C75 C74 H74B 110.5
H74A C74 H74B 108.7
C76 C75 C74 106.9(8)
C76 C75 H75A 110.3
C74 C75 H75A 110.3
C76 C75 H75B 110.3
C74 C75 H75B 110.3
H75A C75 H75B 108.6
O5 C76 C75 106.5(8)
O5 C76 H76A 110.4
C75 C76 H76A 110.4
O5 C76 H76B 110.4
C75 C76 H76B 110.4
H76A C76 H76B 108.6
C78 C77 O6 105.8(10)
C78 C77 H77A 110.6
O6 C77 H77A 110.6
C78 C77 H77B 110.6
O6 C77 H77B 110.6
H77A C77 H77B 108.7
C77 C78 C79 97.2(12)
C77 C78 H78A 112.3
C79 C78 H78A 112.3
C77 C78 H78B 112.3
C79 C78 H78B 112.3
H78A C78 H78B 109.9
C80 C79 C78 107.0(12)
C80 C79 H79A 110.3
C78 C79 H79A 110.3
C80 C79 H79B 110.3
C78 C79 H79B 110.3
H79A C79 H79B 108.6
C79 C80 O6 103.7(10)
C79 C80 H80A 111.0
O6 C80 H80A 111.0
C79 C80 H80B 111.0
O6 C80 H80B 111.0
H80A C80 H80B 109.0

loop_
_geom_bond_atom_site_label_1
_geom_bond_atom_site_label_2
_geom_bond_distance
Ga2 N3 1.905(5)
Ga2 N4 1.923(5)
Ga2 Ga1 2.4721(11)
Ga1 N1 1.889(5)
Ga1 N2 1.898(5)
Na1 O2 2.337(6)
Na1 O5 2.341(6)
Na1 O6 2.369(6)
Na1 O4 2.389(6)
Na1 O1 2.421(6)
Na1 O3 2.445(7)
O1 C57 1.410(10)
O1 C60 1.437(10)
O2 C61 1.382(14)
O2 C64 1.434(11)
O3 C65 1.387(11)
O3 C68 1.403(12)
O4 C69 1.432(9)
O4 C72 1.450(9)
N1 C2 1.410(8)
N1 C5 1.435(8)
N2 C3 1.415(8)
N2 C17 1.439(8)
N3 C30 1.414(7)
N3 C33 1.419(8)
N4 C45 1.419(8)
N4 C31 1.426(8)
C2 C3 1.365(9)
C2 C1 1.501(9)
C3 C4 1.499(9)
C1 H1C 0.9600
C1 H1B 0.9600
C1 H1A 0.9600
C4 H4A 0.9600
C4 H4B 0.9600
C4 H4C 0.9600
C5 C10 1.398(9)
C5 C6 1.422(9)
O5 C73 1.385(13)
O5 C76 1.424(10)
C6 C7 1.391(9)
C6 C11 1.524(9)
O6 C80 1.421(10)
O6 C77 1.425(10)
C7 C8 1.380(10)
C7 H7 0.9300
C8 C9 1.376(10)
C8 H8 0.9300
C9 C10 1.393(9)
C9 H9 0.9300
C10 C14 1.516(9)
C11 C12 1.510(10)
C11 C13 1.534(9)
C11 H11 0.9800
C12 H12A 0.9600
C12 H12B 0.9600
C12 H12C 0.9600
C13 H13A 0.9600
C13 H13B 0.9600
C13 H13C 0.9600
C14 C16 1.524(9)
C14 C15 1.542(10)
C14 H14 0.9800
C15 H15A 0.9600
C15 H15B 0.9600
C15 H15C 0.9600
C16 H16A 0.9600
C16 H16B 0.9600
C16 H16C 0.9600
C17 C18 1.402(10)
C17 C22 1.415(10)
C18 C19 1.398(9)
C18 C23 1.512(10)
C19 C20 1.371(11)
C19 H19 0.9300
C20 C21 1.387(12)
C20 H20 0.9300
C21 C22 1.394(10)
C21 H21 0.9300
C22 C26 1.506(10)
C23 C24 1.507(11)
C23 C25 1.531(11)
C23 H23 0.9800
C24 H24A 0.9600
C24 H24B 0.9600
C24 H24C 0.9600
C25 H25A 0.9600
C25 H25B 0.9600
C25 H25C 0.9600
C26 C27 1.503(12)
C26 C28 1.517(11)
C26 H26 0.9800
C27 H27A 0.9600
C27 H27B 0.9600
C27 H27C 0.9600
C28 H28A 0.9600
C28 H28B 0.9600
C28 H28C 0.9600
C30 C31 1.361(9)
C30 C29 1.488(9)
C31 C32 1.504(8)
C29 H29B 0.9600
C29 H29C 0.9600
C29 H29A 0.9600
C32 H32A 0.9600
C32 H32B 0.9600
C32 H32C 0.9600
C33 C34 1.403(9)
C33 C38 1.409(9)
C34 C35 1.396(9)
C34 C39 1.501(9)
C35 C36 1.375(10)
C35 H35 0.9300
C36 C37 1.366(11)
C36 H36 0.9300
C37 C38 1.394(10)
C37 H37 0.9300
C38 C42 1.523(10)
C39 C40 1.522(10)
C39 C41 1.531(9)
C39 H39 0.9800
C40 H40A 0.9600
C40 H40B 0.9600
C40 H40C 0.9600
C41 H41A 0.9600
C41 H41B 0.9600
C41 H41C 0.9600
C42 C43 1.502(12)
C42 C44 1.516(12)
C42 H42 0.9800
C43 H43A 0.9600
C43 H43B 0.9600
C43 H43C 0.9600
C44 H44A 0.9600
C44 H44B 0.9600
C44 H44C 0.9600
C45 C50 1.406(9)
C45 C46 1.424(9)
C46 C47 1.396(9)
C46 C51 1.512(9)
C47 C48 1.369(10)
C47 H47 0.9300
C48 C49 1.376(10)
C48 H48 0.9300
C49 C50 1.403(9)
C49 H49 0.9300
C50 C54 1.512(9)
C51 C52 1.520(10)
C51 C53 1.523(10)
C51 H51 0.9800
C52 H52A 0.9600
C52 H52B 0.9600
C52 H52C 0.9600
C53 H53A 0.9600
C53 H53B 0.9600
C53 H53C 0.9600
C54 C55 1.525(10)
C54 C56 1.527(9)
C54 H54 0.9800
C55 H55A 0.9600
C55 H55B 0.9600
C55 H55C 0.9600
C56 H56A 0.9600
C56 H56B 0.9600
C56 H56C 0.9600
C57 C58 1.432(13)
C57 H57A 0.9700
C57 H57B 0.9700
C58 C59 1.456(14)
C58 H58A 0.9700
C58 H58B 0.9700
C59 C60 1.448(13)
C59 H59A 0.9700
C59 H59B 0.9700
C60 H60A 0.9700
C60 H60B 0.9700
C61 C62 1.464(17)
C61 H61A 0.9700
C61 H61B 0.9700
C62 C63 1.349(16)
C62 H62A 0.9700
C62 H62B 0.9700
C63 C64 1.480(14)
C63 H63A 0.9700
C63 H63B 0.9700
C64 H64A 0.9700
C64 H64B 0.9700
C65 C66 1.527(15)
C65 H65A 0.9700
C65 H65B 0.9700
C66 C67 1.404(15)
C66 H66A 0.9700
C66 H66B 0.9700
C67 C68 1.465(15)
C67 H67A 0.9700
C67 H67B 0.9700
C68 H68A 0.9700
C68 H68B 0.9700
C69 C70 1.502(10)
C69 H69A 0.9700
C69 H69B 0.9700
C70 C71 1.518(10)
C70 H70A 0.9700
C70 H70B 0.9700
C71 C72 1.475(11)
C71 H71A 0.9700
C71 H71B 0.9700
C72 H72A 0.9700
C72 H72B 0.9700
C73 C74 1.401(12)
C73 H73A 0.9700
C73 H73B 0.9700
C74 C75 1.471(14)
C74 H74A 0.9700
C74 H74B 0.9700
C75 C76 1.461(13)
C75 H75A 0.9700
C75 H75B 0.9700
C76 H76A 0.9700
C76 H76B 0.9700
C77 C78 1.418(13)
C77 H77A 0.9700
C77 H77B 0.9700
C78 C79 1.546(18)
C78 H78A 0.9700
C78 H78B 0.9700
C79 C80 1.375(16)
C79 H79A 0.9700
C79 H79B 0.9700
C80 H80A 0.9700
C80 H80B 0.9700
